data_7701770
loop_
_publ_author_name
'Cao, Bula'
'Ding, Yazhou'
'Fang, Fei'
'Chang, Jiarui'
'Zhang, Jie'
'Li, Shujun'
'Chen, Xuenian'

_publ_section_title
;
 The stability of group 10 metal POCOP pincer complexes:
 decomposition/reconstruction pathways of the pincer backbone.
;
_journal_issue 36
_journal_name_full 'Dalton transactions (Cambridge, England : 2003)'
_journal_page_first 13760
_journal_page_last 13768
_journal_paper_doi 10.1039/c9dt02825k
_journal_volume 48
_journal_year 2019
_chemical_formula_moiety 'C38 H72 B10 Ni2 O4 P4 S2'
_chemical_formula_sum 'C38 H72 B10 Ni2 O4 P4 S2'
_chemical_formula_weight 1006.47
_chemical_name_systematic 'di Ni POCOP iPr CB'
_space_group_crystal_system orthorhombic
_space_group_IT_number 60
_space_group_name_Hall '-P 2n 2ab'
_space_group_name_H-M_alt 'P b c n'
_atom_sites_solution_hydrogens geom
_audit_creation_date 2019-07-30
_audit_creation_method
;
Olex2 1.2
(compiled 2018.05.29 svn.r3508 for OlexSys, GUI svn.r5506)
;
_audit_update_record
;
2019-08-02 deposited with the CCDC.	2019-08-21 downloaded from the CCDC.
;
_cell_angle_alpha 90
_cell_angle_beta 90
_cell_angle_gamma 90
_cell_formula_units_Z 4
_cell_length_a 18.7762(6)
_cell_length_b 15.5899(5)
_cell_length_c 17.6800(6)
_cell_measurement_reflns_used 7618
_cell_measurement_temperature 295.16(10)
_cell_measurement_theta_max 24.7620
_cell_measurement_theta_min 3.6620
_cell_volume 5175.3(3)
_computing_cell_refinement 'CrysAlisPro 1.171.40.42a (Rigaku OD, 2019)'
_computing_data_collection 'CrysAlisPro 1.171.40.42a (Rigaku OD, 2019)'
_computing_data_reduction 'CrysAlisPro 1.171.40.42a (Rigaku OD, 2019)'
_computing_molecular_graphics 'Olex2 (Dolomanov et al., 2009)'
_computing_publication_material 'Olex2 (Dolomanov et al., 2009)'
_computing_structure_refinement 'ShelXL (Sheldrick, 2015)'
_computing_structure_solution 'olex2.solve (Bourhis et al., 2015)'
_diffrn_ambient_temperature 295.16
_diffrn_detector_area_resol_mean 10.6296
_diffrn_detector_type Atlas
_diffrn_measured_fraction_theta_full 0.997
_diffrn_measured_fraction_theta_max 0.998
_diffrn_measurement_details
;
List of Runs (angles in degrees, time in seconds):

  # Type    Start    End  Width  t~exp~   \w     \q     \k     \f   Frames
#--------------------------------------------------------------------------
  1  \w    -50.00   3.00   1.00   14.75    --  -11.77  92.00  65.00   53
  2  \w    -17.00  54.00   1.00   14.75    --  -11.77  50.00 -40.00   71
  3  \w     37.00  72.00   1.00   14.75    --   10.83-178.00 -60.00   35
  4  \w    -20.00  29.00   1.00   14.75    --  -11.77 -99.00 150.00   49
;
_diffrn_measurement_device 'four-circle diffractometer'
_diffrn_measurement_device_type 'SuperNova, Dual, Cu at home/near, Atlas'
_diffrn_measurement_method '\w scans'
_diffrn_radiation_type MoK\a
_diffrn_radiation_wavelength 0.71073
_diffrn_reflns_av_R_equivalents 0.0387
_diffrn_reflns_av_unetI/netI 0.0314
_diffrn_reflns_Laue_measured_fraction_full 0.997
_diffrn_reflns_Laue_measured_fraction_max 0.998
_diffrn_reflns_limit_h_max 23
_diffrn_reflns_limit_h_min -23
_diffrn_reflns_limit_k_max 19
_diffrn_reflns_limit_k_min -18
_diffrn_reflns_limit_l_max 17
_diffrn_reflns_limit_l_min -21
_diffrn_reflns_number 24457
_diffrn_reflns_point_group_measured_fraction_full 0.997
_diffrn_reflns_point_group_measured_fraction_max 0.998
_diffrn_reflns_theta_full 25.242
_diffrn_reflns_theta_max 26.000
_diffrn_reflns_theta_min 3.425
_exptl_absorpt_coefficient_mu 0.968
_exptl_absorpt_correction_T_max 1.00000
_exptl_absorpt_correction_T_min 0.69079
_exptl_absorpt_correction_type multi-scan
_exptl_absorpt_process_details
;
CrysAlisPro 1.171.40.42a (Rigaku Oxford Diffraction, 2019)
Empirical absorption correction using spherical harmonics,
 implemented in SCALE3 ABSPACK scaling algorithm.
;
_exptl_crystal_colour 'clear light yellow'
_exptl_crystal_colour_lustre clear
_exptl_crystal_colour_modifier light
_exptl_crystal_colour_primary yellow
_exptl_crystal_density_diffrn 1.292
_exptl_crystal_description block
_exptl_crystal_F_000 2120
_exptl_crystal_size_max 0.45
_exptl_crystal_size_mid 0.23
_exptl_crystal_size_min 0.15
_refine_diff_density_max 0.262
_refine_diff_density_min -0.300
_refine_diff_density_rms 0.050
_refine_ls_extinction_method none
_refine_ls_goodness_of_fit_ref 1.133
_refine_ls_hydrogen_treatment constr
_refine_ls_matrix_type full
_refine_ls_number_parameters 401
_refine_ls_number_reflns 5072
_refine_ls_number_restraints 156
_refine_ls_restrained_S_all 1.127
_refine_ls_R_factor_all 0.0770
_refine_ls_R_factor_gt 0.0529
_refine_ls_shift/su_max 0.002
_refine_ls_shift/su_mean 0.000
_refine_ls_structure_factor_coef Fsqd
_refine_ls_weighting_details 'w=1/[\s^2^(Fo^2^)+(0.0346P)^2^+6.3057P] where P=(Fo^2^+2Fc^2^)/3'
_refine_ls_weighting_scheme calc
_refine_ls_wR_factor_gt 0.1179
_refine_ls_wR_factor_ref 0.1318
_reflns_Friedel_coverage 0.000
_reflns_number_gt 3745
_reflns_number_total 5072
_reflns_threshold_expression 'I > 2\s(I)'
_cod_data_source_file c9dt02825k2.cif
_cod_data_source_block cbl-20180409-ni
_cod_database_code 7701770
_shelx_shelxl_version_number 2018/3
_shelx_space_group_comment
;
The symmetry employed for this shelxl refinement is uniquely defined
by the following loop, which should always be used as a source of
symmetry information in preference to the above space-group names.
They are only intended as comments.
;
_shelx_estimated_absorpt_t_max 0.868
_shelx_estimated_absorpt_t_min 0.670
_olex2_refinement_description
;
1. Fixed Uiso
 At 1.2 times of:
  All B(H) groups, All C(H) groups
 At 1.5 times of:
  All C(H,H,H) groups
2. Restrained distances
 C8B-C7B
 1.6 with sigma of 0.001
 C7B-P1
 1.8 with sigma of 0.001
 C9A-C7A \\sim C9B-C7B \\sim C8A-C7A \\sim C8B-C7B
 with sigma of 0.001
 C11-C10 \\sim C12A-C10A \\sim C12-C10 \\sim C11A-C10A
 with sigma of 0.001
3. Uiso/Uaniso restraints and constraints
Uanis(C12) \\sim Ueq, Uanis(C11A) \\sim Ueq, Uanis(C10) \\sim Ueq, Uanis(C10A)
\\sim Ueq, Uanis(C11) \\sim Ueq, Uanis(C12A) \\sim Ueq: with sigma of 0.01 and
sigma for terminal atoms of 0.02
4. Rigid body (RIGU) restrains
 S1, B5, B2, C19, B4, B1, B3
 with sigma for 1-2 distances of 0.004 and sigma for 1-3 distances of 0.004
 S1A, B5A, B2A, C19A, B4A, B1A, B3A
 with sigma for 1-2 distances of 0.004 and sigma for 1-3 distances of 0.004
5. Others
 Sof(S1A)=Sof(C19A)=Sof(B1A)=Sof(H1A)=Sof(B3A)=Sof(H3AA)=Sof(B2A)=Sof(H2A)=
 Sof(B5A)=Sof(H5AA)=Sof(B4A)=Sof(H4AA)=Sof(C7A)=Sof(H7A)=Sof(C9A)=Sof(H9AA)=
 Sof(H9AB)=Sof(H9AC)=Sof(C8A)=Sof(H8AA)=Sof(H8AB)=Sof(H8AC)=Sof(C10A)=Sof(H10A)=
 Sof(C12A)=Sof(H12D)=Sof(H12E)=Sof(H12F)=Sof(C11A)=Sof(H11D)=Sof(H11E)=
 Sof(H11F)=1-FVAR(1)
 Sof(S1)=Sof(C19)=Sof(B1)=Sof(H1)=Sof(C10)=Sof(H10)=Sof(B3)=Sof(H3A)=Sof(B2)=
 Sof(H2)=Sof(C12)=Sof(H12A)=Sof(H12B)=Sof(H12C)=Sof(B5)=Sof(H5A)=Sof(C11)=
 Sof(H11A)=Sof(H11B)=Sof(H11C)=Sof(C9B)=Sof(H9BA)=Sof(H9BB)=Sof(H9BC)=Sof(C7B)=
 Sof(H7B)=Sof(C8B)=Sof(H8BA)=Sof(H8BB)=Sof(H8BC)=Sof(B4)=Sof(H4A)=FVAR(1)
6.a Ternary CH refined with riding coordinates:
 C13(H13), C16(H16), C10(H10), C7B(H7B), C7A(H7A), C10A(H10A)
6.b Aromatic/amide H refined with riding coordinates:
 C5(H5), C4(H4), C3(H3)
6.c Idealised Me refined as rotating group:
 C14(H14A,H14B,H14C), C18(H18A,H18B,H18C), C15(H15A,H15B,H15C), C17(H17A,H17B,
 H17C), C12(H12A,H12B,H12C), C11(H11A,H11B,H11C), C9B(H9BA,H9BB,H9BC), C8B(H8BA,
 H8BB,H8BC), C9A(H9AA,H9AB,H9AC), C8A(H8AA,H8AB,H8AC), C12A(H12D,H12E,H12F),
 C11A(H11D,H11E,H11F)
6.d Boron cage BH refined with riding coordinates:
 B1(H1), B3(H3A), B2(H2), B5(H5A), B4(H4A), B1A(H1A), B3A(H3AA), B2A(H2A),
 B5A(H5AA), B4A(H4AA)
;
_olex2_submission_special_instructions 'No special instructions were received'
_oxdiff_exptl_absorpt_empirical_details
;
Empirical correction (ABSPACK) includes:
- Absorption correction using spherical harmonics
- Frame scaling
;

loop_
_space_group_symop_operation_xyz
'x, y, z'
'-x+1/2, -y+1/2, z+1/2'
'-x, y, -z+1/2'
'x+1/2, -y+1/2, -z'
'-x, -y, -z'
'x-1/2, y-1/2, -z-1/2'
'x, -y, z-1/2'
'-x-1/2, y-1/2, z'

loop_
_atom_site_label
_atom_site_type_symbol
_atom_site_fract_x
_atom_site_fract_y
_atom_site_fract_z
_atom_site_U_iso_or_equiv
_atom_site_adp_type
_atom_site_occupancy
_atom_site_site_symmetry_order
_atom_site_calc_flag
_atom_site_refinement_flags_posn
_atom_site_refinement_flags_adp
_atom_site_refinement_flags_occupancy
_atom_site_disorder_assembly
_atom_site_disorder_group
Ni1 Ni 0.65121(2) 0.77968(3) 0.63610(3) 0.05712(18) Uani 1 1 d . . . . .
P2 P 0.75058(6) 0.75671(7) 0.69391(6) 0.0637(3) Uani 1 1 d . . . . .
P1 P 0.57156(6) 0.81734(8) 0.55360(7) 0.0776(4) Uani 1 1 d D . . . .
S1 S 0.5714(3) 0.7531(2) 0.7240(3) 0.0682(13) Uani 0.502(10) 1 d . U P A 1
O2 O 0.81300(14) 0.8021(2) 0.64189(18) 0.0773(8) Uani 1 1 d . . . . .
O1 O 0.61256(18) 0.8836(2) 0.49550(19) 0.0916(10) Uani 1 1 d . . . . .
C19 C 0.5393(9) 0.6400(12) 0.7304(11) 0.048(3) Uani 0.502(10) 1 d . U P A 1
C1 C 0.7113(2) 0.8399(2) 0.5698(2) 0.0581(9) Uani 1 1 d . . . . .
C5 C 0.8291(3) 0.8941(3) 0.5354(3) 0.0833(14) Uani 1 1 d . . . . .
H5 H 0.877883 0.896074 0.544362 0.100 Uiso 1 1 calc R . . . .
C6 C 0.7843(2) 0.8461(3) 0.5806(2) 0.0663(11) Uani 1 1 d . . . . .
C2 C 0.6856(3) 0.8871(3) 0.5091(3) 0.0735(12) Uani 1 1 d . . . . .
C4 C 0.7989(3) 0.9388(3) 0.4769(3) 0.0980(17) Uani 1 1 d . . . . .
H4 H 0.827956 0.971924 0.445866 0.118 Uiso 1 1 calc R . . . .
C13 C 0.7823(2) 0.6465(3) 0.7011(3) 0.0849(14) Uani 1 1 d . . . . .
H13 H 0.748836 0.615517 0.733700 0.102 Uiso 1 1 calc R . . . .
C3 C 0.7275(3) 0.9361(3) 0.4629(3) 0.0947(16) Uani 1 1 d . . . . .
H3 H 0.707871 0.966784 0.422864 0.114 Uiso 1 1 calc R . . . .
C16 C 0.7672(3) 0.8104(3) 0.7841(3) 0.0868(14) Uani 1 1 d . . . . .
H16 H 0.818944 0.812302 0.791502 0.104 Uiso 1 1 calc R . . . .
C14 C 0.7789(3) 0.6055(3) 0.6236(3) 0.1032(18) Uani 1 1 d . . . . .
H14A H 0.730702 0.606679 0.605514 0.155 Uiso 1 1 calc GR . . . .
H14B H 0.794895 0.547119 0.626877 0.155 Uiso 1 1 calc GR . . . .
H14C H 0.808933 0.636626 0.589317 0.155 Uiso 1 1 calc GR . . . .
B1 B 0.518(2) 0.6064(17) 0.8208(19) 0.064(5) Uani 0.502(10) 1 d . U P A 1
H1 H 0.534378 0.640253 0.872615 0.076 Uiso 0.502(10) 1 calc R . P A 1
C10 C 0.5433(8) 0.7271(11) 0.4883(8) 0.072(4) Uani 0.502(10) 1 d D U P A 1
H10 H 0.507188 0.689419 0.510626 0.086 Uiso 0.502(10) 1 calc R . P A 1
C18 C 0.7415(3) 0.9016(3) 0.7783(3) 0.1082(19) Uani 1 1 d . . . . .
H18A H 0.764070 0.929150 0.736124 0.162 Uiso 1 1 calc GR . . . .
H18B H 0.753063 0.931822 0.823988 0.162 Uiso 1 1 calc GR . . . .
H18C H 0.690771 0.901942 0.771152 0.162 Uiso 1 1 calc GR . . . .
C15 C 0.8560(3) 0.6383(4) 0.7368(4) 0.123(2) Uani 1 1 d . . . . .
H15A H 0.890535 0.666101 0.705093 0.184 Uiso 1 1 calc GR . . . .
H15B H 0.868012 0.578778 0.741986 0.184 Uiso 1 1 calc GR . . . .
H15C H 0.855837 0.665004 0.785737 0.184 Uiso 1 1 calc GR . . . .
B3 B 0.5635(12) 0.5637(11) 0.6706(10) 0.065(4) Uani 0.502(10) 1 d . U P A 1
H3A H 0.600485 0.571587 0.622845 0.078 Uiso 0.502(10) 1 calc R . P A 1
C17 C 0.7355(4) 0.7645(5) 0.8515(3) 0.137(3) Uani 1 1 d . . . . .
H17A H 0.684792 0.760722 0.845565 0.206 Uiso 1 1 calc GR . . . .
H17B H 0.746360 0.795829 0.896836 0.206 Uiso 1 1 calc GR . . . .
H17C H 0.755253 0.707840 0.854964 0.206 Uiso 1 1 calc GR . . . .
B2 B 0.5857(10) 0.5575(13) 0.7661(10) 0.078(4) Uani 0.502(10) 1 d . U P A 1
H2 H 0.641799 0.559758 0.783828 0.094 Uiso 0.502(10) 1 calc R . P A 1
C12 C 0.6096(7) 0.6783(11) 0.4605(9) 0.113(5) Uani 0.502(10) 1 d D U P A 1
H12A H 0.595076 0.628410 0.432661 0.169 Uiso 0.502(10) 1 calc GR . P A 1
H12B H 0.637862 0.661111 0.503132 0.169 Uiso 0.502(10) 1 calc GR . P A 1
H12C H 0.637328 0.714998 0.428271 0.169 Uiso 0.502(10) 1 calc GR . P A 1
B5 B 0.5196(13) 0.4948(11) 0.8150(11) 0.084(5) Uani 0.502(10) 1 d . U P A 1
H5A H 0.536378 0.447886 0.857920 0.101 Uiso 0.502(10) 1 calc R . P A 1
C11 C 0.5226(12) 0.7603(13) 0.4093(8) 0.106(6) Uani 0.502(10) 1 d D U P A 1
H11A H 0.562223 0.790533 0.387551 0.159 Uiso 0.502(10) 1 calc GR . P A 1
H11B H 0.482692 0.798463 0.413618 0.159 Uiso 0.502(10) 1 calc GR . P A 1
H11C H 0.510122 0.712794 0.377463 0.159 Uiso 0.502(10) 1 calc GR . P A 1
C9B C 0.530(2) 0.9476(12) 0.6389(10) 0.146(12) Uani 0.502(10) 1 d D . P A 1
H9BA H 0.489955 0.957653 0.671538 0.219 Uiso 0.502(10) 1 calc GR . P A 1
H9BB H 0.550962 1.001413 0.624895 0.219 Uiso 0.502(10) 1 calc GR . P A 1
H9BC H 0.564606 0.913235 0.664979 0.219 Uiso 0.502(10) 1 calc GR . P A 1
C7B C 0.5040(3) 0.8983(4) 0.5646(6) 0.089(4) Uani 0.502(10) 1 d D . P A 1
H7B H 0.500146 0.936088 0.520508 0.106 Uiso 0.502(10) 1 calc R . P A 1
C8B C 0.4293(5) 0.8571(9) 0.5884(10) 0.130(6) Uani 0.502(10) 1 d D . P A 1
H8BA H 0.394624 0.901775 0.594734 0.195 Uiso 0.502(10) 1 calc GR . P A 1
H8BB H 0.434719 0.826422 0.635160 0.195 Uiso 0.502(10) 1 calc GR . P A 1
H8BC H 0.413649 0.818264 0.549663 0.195 Uiso 0.502(10) 1 calc GR . P A 1
B4 B 0.5479(14) 0.4691(11) 0.7225(10) 0.096(5) Uani 0.502(10) 1 d . U P A 1
H4A H 0.579199 0.413930 0.702476 0.115 Uiso 0.502(10) 1 calc R . P A 1
S1A S 0.6027(3) 0.7257(4) 0.7440(2) 0.0699(13) Uani 0.498(10) 1 d . U P A 2
C19A C 0.5561(8) 0.6386(14) 0.7467(11) 0.049(3) Uani 0.498(10) 1 d . U P A 2
B1A B 0.513(2) 0.6202(18) 0.8323(19) 0.066(6) Uani 0.498(10) 1 d . U P A 2
H1A H 0.519477 0.666976 0.878430 0.079 Uiso 0.498(10) 1 calc R . P A 2
B3A B 0.5677(11) 0.5466(12) 0.6979(9) 0.061(4) Uani 0.498(10) 1 d . U P A 2
H3AA H 0.613597 0.535136 0.660511 0.073 Uiso 0.498(10) 1 calc R . P A 2
B2A B 0.5821(12) 0.5507(16) 0.7966(8) 0.082(4) Uani 0.498(10) 1 d . U P A 2
H2A H 0.635533 0.546139 0.821737 0.099 Uiso 0.498(10) 1 calc R . P A 2
B5A B 0.5117(14) 0.5077(13) 0.8452(12) 0.094(6) Uani 0.498(10) 1 d . U P A 2
H5AA H 0.504594 0.467742 0.895890 0.112 Uiso 0.498(10) 1 calc R . P A 2
B4A B 0.5432(14) 0.4630(12) 0.7591(12) 0.102(5) Uani 0.498(10) 1 d . U P A 2
H4AA H 0.560531 0.397214 0.745965 0.123 Uiso 0.498(10) 1 calc R . P A 2
C7A C 0.4946(5) 0.8635(7) 0.6018(6) 0.082(3) Uani 0.498(10) 1 d D . P A 2
H7A H 0.477323 0.827614 0.643383 0.098 Uiso 0.498(10) 1 calc R . P A 2
C9A C 0.515(2) 0.9585(9) 0.6283(14) 0.146(13) Uani 0.498(10) 1 d D . P A 2
H9AA H 0.524193 0.958634 0.681633 0.219 Uiso 0.498(10) 1 calc GR . P A 2
H9AB H 0.475741 0.996474 0.617593 0.219 Uiso 0.498(10) 1 calc GR . P A 2
H9AC H 0.556326 0.977524 0.601506 0.219 Uiso 0.498(10) 1 calc GR . P A 2
C8A C 0.4337(7) 0.8869(11) 0.5421(7) 0.127(6) Uani 0.498(10) 1 d D . P A 2
H8AA H 0.453325 0.921929 0.502698 0.190 Uiso 0.498(10) 1 calc GR . P A 2
H8AB H 0.396209 0.917614 0.567262 0.190 Uiso 0.498(10) 1 calc GR . P A 2
H8AC H 0.414829 0.835055 0.520662 0.190 Uiso 0.498(10) 1 calc GR . P A 2
C10A C 0.5359(10) 0.7455(11) 0.4896(10) 0.098(7) Uani 0.498(10) 1 d D U P A 2
H10A H 0.495047 0.723997 0.518301 0.118 Uiso 0.498(10) 1 calc R . P A 2
C12A C 0.4981(12) 0.7837(15) 0.4200(9) 0.116(7) Uani 0.498(10) 1 d D U P A 2
H12D H 0.454980 0.811541 0.435706 0.173 Uiso 0.498(10) 1 calc GR . P A 2
H12E H 0.487010 0.738693 0.384923 0.173 Uiso 0.498(10) 1 calc GR . P A 2
H12F H 0.528851 0.824789 0.396069 0.173 Uiso 0.498(10) 1 calc GR . P A 2
C11A C 0.5844(10) 0.6658(11) 0.4899(10) 0.148(8) Uani 0.498(10) 1 d D U P A 2
H11D H 0.628976 0.679565 0.466204 0.222 Uiso 0.498(10) 1 calc GR . P A 2
H11E H 0.561676 0.620201 0.462484 0.222 Uiso 0.498(10) 1 calc GR . P A 2
H11F H 0.592731 0.647967 0.541066 0.222 Uiso 0.498(10) 1 calc GR . P A 2

loop_
_atom_site_aniso_label
_atom_site_aniso_U_11
_atom_site_aniso_U_22
_atom_site_aniso_U_33
_atom_site_aniso_U_23
_atom_site_aniso_U_13
_atom_site_aniso_U_12
Ni1 0.0542(3) 0.0591(3) 0.0580(3) -0.0105(2) 0.0065(2) -0.0164(2)
P2 0.0613(6) 0.0637(6) 0.0661(7) -0.0034(5) 0.0011(5) -0.0118(5)
P1 0.0629(7) 0.0886(8) 0.0813(8) -0.0145(7) -0.0087(6) -0.0063(6)
S1 0.087(3) 0.0454(14) 0.072(2) -0.0082(12) 0.027(2) -0.0136(14)
O2 0.0541(16) 0.089(2) 0.089(2) 0.0042(17) 0.0010(15) -0.0188(15)
O1 0.095(2) 0.086(2) 0.094(2) 0.0135(18) -0.024(2) -0.0147(18)
C19 0.020(7) 0.049(4) 0.074(9) -0.013(5) -0.009(5) -0.012(5)
C1 0.065(2) 0.057(2) 0.052(2) -0.0057(18) 0.0088(18) -0.0155(18)
C5 0.079(3) 0.085(3) 0.086(3) -0.009(3) 0.026(3) -0.026(3)
C6 0.070(3) 0.064(2) 0.065(3) -0.008(2) 0.012(2) -0.017(2)
C2 0.089(3) 0.060(2) 0.072(3) -0.007(2) -0.002(3) -0.013(2)
C4 0.127(5) 0.089(4) 0.078(3) 0.001(3) 0.033(3) -0.045(3)
C13 0.071(3) 0.078(3) 0.105(4) 0.006(3) 0.006(3) 0.002(2)
C3 0.133(5) 0.073(3) 0.078(3) 0.016(3) 0.000(3) -0.033(3)
C16 0.093(3) 0.100(4) 0.068(3) -0.012(3) -0.013(3) -0.016(3)
C14 0.085(3) 0.087(3) 0.137(5) -0.037(3) 0.013(3) 0.004(3)
B1 0.069(12) 0.052(7) 0.071(9) -0.005(6) 0.001(7) 0.013(6)
C10 0.080(7) 0.067(6) 0.068(7) -0.019(5) -0.018(5) -0.010(5)
C18 0.127(5) 0.087(4) 0.111(4) -0.039(3) -0.003(4) -0.012(3)
C15 0.099(4) 0.119(5) 0.151(6) 0.009(4) -0.025(4) 0.022(4)
B3 0.072(8) 0.052(7) 0.071(9) -0.006(6) 0.005(8) 0.013(6)
C17 0.178(7) 0.161(6) 0.072(4) 0.006(4) -0.004(4) -0.010(5)
B2 0.051(6) 0.103(8) 0.080(11) 0.003(8) 0.004(8) 0.032(5)
C12 0.106(9) 0.126(10) 0.108(11) -0.072(8) 0.019(8) -0.013(7)
B5 0.120(12) 0.047(6) 0.085(11) 0.013(7) 0.016(10) 0.040(7)
C11 0.137(14) 0.105(10) 0.076(8) -0.025(7) -0.001(8) 0.003(9)
C9B 0.134(16) 0.121(15) 0.18(3) -0.080(16) 0.009(15) 0.051(14)
C7B 0.104(8) 0.082(7) 0.080(8) 0.032(6) 0.009(7) 0.015(6)
C8B 0.085(9) 0.151(13) 0.154(15) 0.068(11) 0.031(9) 0.043(8)
B4 0.131(12) 0.057(6) 0.098(13) -0.002(7) 0.034(12) 0.030(7)
S1A 0.070(2) 0.081(3) 0.0581(16) -0.0118(16) 0.0087(15) -0.0329(19)
C19A 0.012(7) 0.077(5) 0.057(7) -0.021(5) -0.007(5) -0.003(5)
B1A 0.059(10) 0.065(9) 0.075(11) 0.003(8) 0.019(8) -0.001(8)
B3A 0.059(7) 0.067(8) 0.058(8) -0.002(6) 0.005(7) 0.021(6)
B2A 0.070(8) 0.131(9) 0.047(8) 0.010(7) 0.004(7) 0.035(6)
B5A 0.117(11) 0.068(8) 0.095(13) 0.005(8) 0.045(11) 0.025(8)
B4A 0.151(13) 0.061(6) 0.095(13) 0.022(7) 0.041(13) 0.038(7)
C7A 0.079(7) 0.085(7) 0.083(8) 0.028(6) 0.020(6) 0.013(6)
C9A 0.18(3) 0.16(2) 0.101(14) -0.003(13) 0.019(13) 0.091(17)
C8A 0.102(10) 0.155(14) 0.123(12) 0.052(10) 0.015(9) 0.036(9)
C10A 0.103(9) 0.097(10) 0.095(10) 0.005(7) -0.014(7) -0.026(7)
C12A 0.126(13) 0.143(14) 0.078(9) 0.009(9) -0.032(8) -0.021(10)
C11A 0.171(15) 0.170(14) 0.104(11) -0.078(11) 0.021(10) -0.026(12)

loop_
_atom_type_symbol
_atom_type_description
_atom_type_scat_dispersion_real
_atom_type_scat_dispersion_imag
_atom_type_scat_source
C C 0.0033 0.0016 'International Tables Vol C Tables 4.2.6.8 and 6.1.1.4'
H H 0.0000 0.0000 'International Tables Vol C Tables 4.2.6.8 and 6.1.1.4'
B B 0.0013 0.0007 'International Tables Vol C Tables 4.2.6.8 and 6.1.1.4'
Ni Ni 0.3393 1.1124 'International Tables Vol C Tables 4.2.6.8 and 6.1.1.4'
O O 0.0106 0.0060 'International Tables Vol C Tables 4.2.6.8 and 6.1.1.4'
P P 0.1023 0.0942 'International Tables Vol C Tables 4.2.6.8 and 6.1.1.4'
S S 0.1246 0.1234 'International Tables Vol C Tables 4.2.6.8 and 6.1.1.4'

loop_
_geom_angle_atom_site_label_1
_geom_angle_atom_site_label_2
_geom_angle_atom_site_label_3
_geom_angle
_geom_angle_site_symmetry_1
_geom_angle_site_symmetry_3
P2 Ni1 P1 163.62(5) . .
P2 Ni1 S1 102.9(2) . .
P2 Ni1 S1A 83.55(16) . .
P1 Ni1 S1 93.2(2) . .
P1 Ni1 S1A 112.82(16) . .
C1 Ni1 P2 81.89(13) . .
C1 Ni1 P1 81.92(13) . .
C1 Ni1 S1 160.86(14) . .
C1 Ni1 S1A 161.50(14) . .
O2 P2 Ni1 106.21(12) . .
O2 P2 C13 102.2(2) . .
O2 P2 C16 99.7(2) . .
C13 P2 Ni1 118.17(17) . .
C13 P2 C16 108.3(2) . .
C16 P2 Ni1 119.03(18) . .
O1 P1 Ni1 105.47(13) . .
O1 P1 C10 102.5(5) . .
O1 P1 C7B 87.6(3) . .
O1 P1 C7A 114.4(4) . .
O1 P1 C10A 100.3(6) . .
C10 P1 Ni1 113.7(4) . .
C7B P1 Ni1 127.1(4) . .
C7B P1 C10 112.9(5) . .
C7A P1 Ni1 109.8(3) . .
C10A P1 Ni1 122.1(5) . .
C10A P1 C7A 104.8(7) . .
C19 S1 Ni1 116.2(7) . .
C6 O2 P2 111.8(2) . .
C2 O1 P1 112.2(3) . .
C19 C19 S1 108.6(7) 3_656 .
C19 C19 B1 53.1(17) 3_656 .
C19 C19 B3 121.4(11) 3_656 .
C19 C19 B2 108.1(13) 3_656 .
B1 C19 S1 121.6(14) 3_656 .
B1 C19 S1 114.6(15) . .
B1 C19 C19 66.8(14) 3_656 3_656
B1 C19 B1 107(2) 3_656 .
B1 C19 B3 64.1(18) 3_656 .
B1 C19 B2 109.4(18) 3_656 .
B3 C19 S1 123.4(14) . .
B3 C19 B1 115.8(13) . .
B3 C19 B2 63.0(9) . .
B2 C19 S1 125.4(11) . .
B2 C19 B1 62.4(10) . .
C6 C1 Ni1 122.9(3) . .
C6 C1 C2 114.4(4) . .
C2 C1 Ni1 122.6(3) . .
C6 C5 H5 121.3 . .
C4 C5 H5 121.3 . .
C4 C5 C6 117.4(5) . .
C1 C6 O2 117.1(3) . .
C5 C6 O2 118.8(4) . .
C5 C6 C1 124.1(5) . .
C1 C2 O1 117.1(4) . .
C3 C2 O1 119.1(5) . .
C3 C2 C1 123.9(5) . .
C5 C4 H4 119.1 . .
C3 C4 C5 121.9(5) . .
C3 C4 H4 119.1 . .
P2 C13 H13 107.3 . .
C14 C13 P2 108.8(4) . .
C14 C13 H13 107.3 . .
C14 C13 C15 112.1(5) . .
C15 C13 P2 113.8(4) . .
C15 C13 H13 107.3 . .
C2 C3 H3 120.8 . .
C4 C3 C2 118.3(5) . .
C4 C3 H3 120.8 . .
P2 C16 H16 107.4 . .
C18 C16 P2 108.5(4) . .
C18 C16 H16 107.4 . .
C18 C16 C17 112.0(5) . .
C17 C16 P2 113.8(4) . .
C17 C16 H16 107.4 . .
C13 C14 H14A 109.5 . .
C13 C14 H14B 109.5 . .
C13 C14 H14C 109.5 . .
H14A C14 H14B 109.5 . .
H14A C14 H14C 109.5 . .
H14B C14 H14C 109.5 . .
C19 B1 C19 60(2) 3_656 .
C19 B1 H1 122.1 3_656 .
C19 B1 H1 124.3 . .
C19 B1 B3 62(2) 3_656 3_656
C19 B1 B2 57.4(10) . .
C19 B1 B2 110(2) 3_656 .
C19 B1 B5 104.3(15) . .
C19 B1 B5 109(3) 3_656 .
B3 B1 C19 114(3) 3_656 .
B3 B1 H1 111.4 3_656 .
B3 B1 B2 122.3(19) 3_656 .
B3 B1 B5 67.8(16) 3_656 .
B2 B1 H1 117.8 . .
B5 B1 H1 121.5 . .
B5 B1 B2 61.8(10) . .
P1 C10 H10 113.1 . .
C12 C10 P1 109.6(10) . .
C12 C10 H10 113.1 . .
C11 C10 P1 111.9(13) . .
C11 C10 H10 113.1 . .
C11 C10 C12 94.6(13) . .
C16 C18 H18A 109.5 . .
C16 C18 H18B 109.5 . .
C16 C18 H18C 109.5 . .
H18A C18 H18B 109.5 . .
H18A C18 H18C 109.5 . .
H18B C18 H18C 109.5 . .
C13 C15 H15A 109.5 . .
C13 C15 H15B 109.5 . .
C13 C15 H15C 109.5 . .
H15A C15 H15B 109.5 . .
H15A C15 H15C 109.5 . .
H15B C15 H15C 109.5 . .
C19 B3 B1 53.6(14) . 3_656
C19 B3 H3A 125.7 . .
C19 B3 B2 59.1(8) . .
C19 B3 B5 95.4(13) . 3_656
C19 B3 B4 102.9(12) . .
B1 B3 H3A 127.0 3_656 .
B1 B3 B2 98.8(17) 3_656 .
B1 B3 B5 57.6(12) 3_656 3_656
B1 B3 B4 97.6(14) 3_656 .
B2 B3 H3A 126.9 . .
B2 B3 B5 92.0(13) . 3_656
B2 B3 B4 59.2(10) . .
B5 B3 H3A 132.8 3_656 .
B4 B3 H3A 126.7 . .
B4 B3 B5 47.5(12) . 3_656
C16 C17 H17A 109.5 . .
C16 C17 H17B 109.5 . .
C16 C17 H17C 109.5 . .
H17A C17 H17B 109.5 . .
H17A C17 H17C 109.5 . .
H17B C17 H17C 109.5 . .
C19 B2 B1 60.1(13) . .
C19 B2 B3 57.9(10) . .
C19 B2 H2 125.5 . .
C19 B2 B5 103.8(12) . .
C19 B2 B4 103.3(13) . .
B1 B2 H2 121.2 . .
B1 B2 B5 58.5(11) . .
B3 B2 B1 109.6(16) . .
B3 B2 H2 120.2 . .
B3 B2 B5 109.3(13) . .
B5 B2 H2 122.7 . .
B4 B2 B1 107.1(16) . .
B4 B2 B3 61.0(9) . .
B4 B2 H2 123.0 . .
B4 B2 B5 60.0(9) . .
C10 C12 H12A 109.5 . .
C10 C12 H12B 109.5 . .
C10 C12 H12C 109.5 . .
H12A C12 H12B 109.5 . .
H12A C12 H12C 109.5 . .
H12B C12 H12C 109.5 . .
B1 B5 B3 54.5(14) . 3_656
B1 B5 B2 59.7(11) . .
B1 B5 H5A 128.9 . .
B1 B5 B4 106.6(13) . .
B3 B5 H5A 121.1 3_656 .
B2 B5 B3 108.7(11) . 3_656
B2 B5 H5A 119.6 . .
B4 B5 B1 106.5(19) 3_656 .
B4 B5 B3 61.0(12) 3_656 3_656
B4 B5 B3 119.8(14) . 3_656
B4 B5 B2 121.3(14) 3_656 .
B4 B5 B2 58.1(10) . .
B4 B5 H5A 113.6 . .
B4 B5 H5A 111.9 3_656 .
B4 B5 B4 77.4(17) 3_656 .
C10 C11 H11A 109.5 . .
C10 C11 H11B 109.5 . .
C10 C11 H11C 109.5 . .
H11A C11 H11B 109.5 . .
H11A C11 H11C 109.5 . .
H11B C11 H11C 109.5 . .
H9BA C9B H9BB 109.5 . .
H9BA C9B H9BC 109.5 . .
H9BB C9B H9BC 109.5 . .
C7B C9B H9BA 109.5 . .
C7B C9B H9BB 109.5 . .
C7B C9B H9BC 109.5 . .
P1 C7B H7B 112.8 . .
C9B C7B P1 102.1(13) . .
C9B C7B H7B 112.8 . .
C9B C7B C8B 104.2(18) . .
C8B C7B P1 111.4(6) . .
C8B C7B H7B 112.8 . .
C7B C8B H8BA 109.5 . .
C7B C8B H8BB 109.5 . .
C7B C8B H8BC 109.5 . .
H8BA C8B H8BB 109.5 . .
H8BA C8B H8BC 109.5 . .
H8BB C8B H8BC 109.5 . .
B3 B4 B5 110.0(11) . .
B3 B4 B4 113.2(12) . 3_656
B3 B4 H4A 113.4 . .
B2 B4 B3 59.8(9) . .
B2 B4 B5 62.0(10) . .
B2 B4 B4 98.5(10) . 3_656
B2 B4 H4A 123.2 . .
B5 B4 B3 71.5(12) 3_656 .
B5 B4 B2 109.4(13) 3_656 .
B5 B4 B5 95.5(15) 3_656 .
B5 B4 B4 45.2(11) . 3_656
B5 B4 B4 57.5(15) 3_656 3_656
B5 B4 H4A 129.6 . .
B5 B4 H4A 121.5 3_656 .
B4 B4 H4A 128.6 3_656 .
C19A S1A Ni1 123.5(7) . .
S1A C19A B1A 114.4(16) . .
S1A C19A B3A 129.0(14) . .
S1A C19A B2A 122.5(11) . .
B3A C19A B1A 111.4(16) . .
B3A C19A B2A 62.8(9) . .
B2A C19A B1A 63.1(12) . .
C19A B1A H1A 120.5 3_656 .
C19A B1A H1A 119.4 . .
C19A B1A B2A 57.5(10) . .
C19A B1A B5A 106.5(14) . .
B3A B1A H1A 131.4 3_656 .
B2A B1A H1A 125.9 . .
B5A B1A H1A 124.3 . .
B5A B1A B2A 57.4(11) . .
C19A B3A H3AA 123.1 . .
C19A B3A B2A 58.9(10) . .
C19A B3A B4A 106.4(12) . .
B1A B3A H3AA 122.3 3_656 .
B2A B3A H3AA 118.7 . .
B5A B3A H3AA 110.1 3_656 .
B4A B3A H3AA 117.1 . .
B4A B3A B2A 57.2(12) . .
C19A B2A B1A 59.4(13) . .
C19A B2A B3A 58.2(10) . .
C19A B2A H2A 121.6 . .
C19A B2A B5A 110.8(15) . .
B1A B2A H2A 123.4 . .
B3A B2A B1A 105.0(15) . .
B3A B2A H2A 122.4 . .
B5A B2A B1A 60.5(11) . .
B5A B2A B3A 111.3(15) . .
B5A B2A H2A 118.4 . .
B4A B2A C19A 109.0(14) . .
B4A B2A B1A 108.5(17) . .
B4A B2A B3A 61.1(10) . .
B4A B2A H2A 120.1 . .
B4A B2A B5A 63.0(12) . .
B1A B5A H5AA 132.0 . .
B1A B5A B4A 105.8(13) . .
B3A B5A H5AA 116.1 3_656 .
B2A B5A B1A 62.1(12) . .
B2A B5A H5AA 136.4 . .
B2A B5A B4A 57.8(11) . .
B4A B5A H5AA 121.1 . .
B3A B4A B5A 108.9(12) . .
B3A B4A H4AA 119.0 . .
B2A B4A B3A 61.7(9) . .
B2A B4A B5A 59.2(11) . .
B2A B4A H4AA 135.3 . .
B5A B4A H4AA 130.2 . .
B4A B4A B3A 97.9(15) 3_656 .
B4A B4A B2A 120.1(12) 3_656 .
B4A B4A B5A 80.8(16) 3_656 .
B4A B4A H4AA 104.4 3_656 .
P1 C7A H7A 112.8 . .
C9A C7A P1 108.4(16) . .
C9A C7A H7A 112.8 . .
C8A C7A P1 110.4(8) . .
C8A C7A H7A 112.8 . .
C8A C7A C9A 98.7(15) . .
C7A C9A H9AA 109.5 . .
C7A C9A H9AB 109.5 . .
C7A C9A H9AC 109.5 . .
H9AA C9A H9AB 109.5 . .
H9AA C9A H9AC 109.5 . .
H9AB C9A H9AC 109.5 . .
C7A C8A H8AA 109.5 . .
C7A C8A H8AB 109.5 . .
C7A C8A H8AC 109.5 . .
H8AA C8A H8AB 109.5 . .
H8AA C8A H8AC 109.5 . .
H8AB C8A H8AC 109.5 . .
P1 C10A H10A 100.7 . .
C12A C10A P1 116.8(13) . .
C12A C10A H10A 100.7 . .
C12A C10A C11A 126.0(17) . .
C11A C10A P1 107.0(12) . .
C11A C10A H10A 100.7 . .
C10A C12A H12D 109.5 . .
C10A C12A H12E 109.5 . .
C10A C12A H12F 109.5 . .
H12D C12A H12E 109.5 . .
H12D C12A H12F 109.5 . .
H12E C12A H12F 109.5 . .
C10A C11A H11D 109.5 . .
C10A C11A H11E 109.5 . .
C10A C11A H11F 109.5 . .
H11D C11A H11E 109.5 . .
H11D C11A H11F 109.5 . .
H11E C11A H11F 109.5 . .

loop_
_geom_bond_atom_site_label_1
_geom_bond_atom_site_label_2
_geom_bond_distance
_geom_bond_site_symmetry_2
Ni1 P2 2.1572(13) .
Ni1 P1 2.1700(13) .
Ni1 S1 2.198(3) .
Ni1 C1 1.879(4) .
Ni1 S1A 2.276(4) .
P2 O2 1.649(3) .
P2 C13 1.822(5) .
P2 C16 1.828(5) .
P1 O1 1.648(3) .
P1 C10 1.896(16) .
P1 C7B 1.8004(10) .
P1 C7A 1.825(10) .
P1 C10A 1.727(19) .
S1 C19 1.866(18) .
O2 C6 1.391(5) .
O1 C2 1.393(5) .
C19 C19 1.63(4) 3_656
C19 B1 1.50(4) 3_656
C19 B1 1.73(3) .
C19 B3 1.66(3) .
C19 B2 1.677(19) .
C1 C6 1.387(5) .
C1 C2 1.388(6) .
C5 H5 0.9300 .
C5 C6 1.380(6) .
C5 C4 1.370(7) .
C2 C3 1.368(6) .
C4 H4 0.9300 .
C4 C3 1.364(7) .
C13 H13 0.9800 .
C13 C14 1.513(7) .
C13 C15 1.527(7) .
C3 H3 0.9300 .
C16 H16 0.9800 .
C16 C18 1.505(7) .
C16 C17 1.512(7) .
C14 H14A 0.9600 .
C14 H14B 0.9600 .
C14 H14C 0.9600 .
B1 H1 1.1000 .
B1 B3 1.68(5) 3_656
B1 B2 1.76(2) .
B1 B5 1.74(3) .
C10 H10 0.9800 .
C10 C12 1.540(7) .
C10 C11 1.540(7) .
C18 H18A 0.9600 .
C18 H18B 0.9600 .
C18 H18C 0.9600 .
C15 H15A 0.9600 .
C15 H15B 0.9600 .
C15 H15C 0.9600 .
B3 H3A 1.1000 .
B3 B2 1.742(19) .
B3 B5 1.91(3) 3_656
B3 B4 1.763(19) .
C17 H17A 0.9600 .
C17 H17B 0.9600 .
C17 H17C 0.9600 .
B2 H2 1.1000 .
B2 B5 1.80(2) .
B2 B4 1.73(3) .
C12 H12A 0.9600 .
C12 H12B 0.9600 .
C12 H12C 0.9600 .
B5 H5A 1.1000 .
B5 B4 1.766(19) .
B5 B4 1.49(4) 3_656
C11 H11A 0.9600 .
C11 H11B 0.9600 .
C11 H11C 0.9600 .
C9B H9BA 0.9600 .
C9B H9BB 0.9600 .
C9B H9BC 0.9600 .
C9B C7B 1.5986(15) .
C7B H7B 0.9800 .
C7B C8B 1.5988(10) .
C8B H8BA 0.9600 .
C8B H8BB 0.9600 .
C8B H8BC 0.9600 .
B4 B4 2.04(4) 3_656
B4 H4A 1.1000 .
S1A C19A 1.62(2) .
C19A B1A 1.93(4) 3_656
C19A B1A 1.74(3) .
C19A B3A 1.69(3) .
C19A B2A 1.70(2) .
B1A H1A 1.1000 .
B1A B3A 1.98(4) 3_656
B1A B2A 1.80(3) .
B1A B5A 1.77(3) .
B3A H3AA 1.1000 .
B3A B2A 1.766(17) .
B3A B5A 1.78(4) 3_656
B3A B4A 1.756(19) .
B2A H2A 1.1000 .
B2A B5A 1.71(2) .
B2A B4A 1.69(3) .
B5A H5AA 1.1000 .
B5A B4A 1.78(2) .
B4A B4A 1.65(6) 3_656
B4A H4AA 1.1000 .
C7A H7A 0.9800 .
C7A C9A 1.5986(15) .
C7A C8A 1.5983(15) .
C9A H9AA 0.9600 .
C9A H9AB 0.9600 .
C9A H9AC 0.9600 .
C8A H8AA 0.9600 .
C8A H8AB 0.9600 .
C8A H8AC 0.9600 .
C10A H10A 0.9800 .
C10A C12A 1.540(7) .
C10A C11A 1.540(7) .
C12A H12D 0.9600 .
C12A H12E 0.9600 .
C12A H12F 0.9600 .
C11A H11D 0.9600 .
C11A H11E 0.9600 .
C11A H11F 0.9600 .

loop_
_geom_torsion_atom_site_label_1
_geom_torsion_atom_site_label_2
_geom_torsion_atom_site_label_3
_geom_torsion_atom_site_label_4
_geom_torsion
_geom_torsion_site_symmetry_1
_geom_torsion_site_symmetry_4
Ni1 P2 O2 C6 4.2(3) . .
Ni1 P2 C13 C14 49.1(4) . .
Ni1 P2 C13 C15 174.9(4) . .
Ni1 P2 C16 C18 -41.4(4) . .
Ni1 P2 C16 C17 83.9(5) . .
Ni1 P1 O1 C2 7.9(3) . .
Ni1 P1 C10 C12 -45.0(13) . .
Ni1 P1 C10 C11 -148.5(10) . .
Ni1 P1 C7B C9B 13.1(13) . .
Ni1 P1 C7B C8B -97.6(10) . .
Ni1 P1 C7A C9A 76.0(11) . .
Ni1 P1 C7A C8A -176.9(9) . .
Ni1 P1 C10A C12A -162.1(12) . .
Ni1 P1 C10A C11A -14.7(16) . .
Ni1 S1 C19 C19 -156.0(13) . 3_656
Ni1 S1 C19 B1 146.8(16) . .
Ni1 S1 C19 B1 -82(2) . 3_656
Ni1 S1 C19 B3 -4.4(13) . .
Ni1 S1 C19 B2 74.2(16) . .
Ni1 C1 C6 O2 2.7(5) . .
Ni1 C1 C6 C5 -176.0(3) . .
Ni1 C1 C2 O1 -4.3(5) . .
Ni1 C1 C2 C3 175.6(4) . .
Ni1 S1A C19A B1A -170.3(15) . .
Ni1 S1A C19A B1A -43.0(19) . 3_656
Ni1 S1A C19A B3A 37.6(16) . .
Ni1 S1A C19A B2A 117.2(13) . .
P2 Ni1 C1 C6 0.1(3) . .
P2 Ni1 C1 C2 -175.1(3) . .
P2 O2 C6 C1 -4.6(5) . .
P2 O2 C6 C5 174.2(3) . .
P1 Ni1 C1 C6 -177.4(3) . .
P1 Ni1 C1 C2 7.4(3) . .
P1 O1 C2 C1 -3.4(5) . .
P1 O1 C2 C3 176.7(4) . .
S1 Ni1 C1 C6 106.3(7) . .
S1 Ni1 C1 C2 -68.9(8) . .
S1 C19 B1 C19 95.4(14) . 3_656
S1 C19 B1 B3 127.4(13) . 3_656
S1 C19 B1 B2 -118.7(13) . .
S1 C19 B1 B5 -160.8(16) . .
S1 C19 B3 B1 -112.2(15) . 3_656
S1 C19 B3 B2 116.3(12) . .
S1 C19 B3 B5 -154.6(11) . 3_656
S1 C19 B3 B4 157.8(12) . .
S1 C19 B2 B1 102(2) . .
S1 C19 B2 B3 -113.3(18) . .
S1 C19 B2 B5 142.3(15) . .
S1 C19 B2 B4 -155.9(14) . .
O2 P2 C13 C14 -67.0(4) . .
O2 P2 C13 C15 58.8(4) . .
O2 P2 C16 C18 73.3(4) . .
O2 P2 C16 C17 -161.3(5) . .
O1 P1 C10 C12 68.3(11) . .
O1 P1 C10 C11 -35.3(12) . .
O1 P1 C7B C9B -94.5(12) . .
O1 P1 C7B C8B 154.8(10) . .
O1 P1 C7A C9A -42.3(12) . .
O1 P1 C7A C8A 64.8(10) . .
O1 P1 C10A C12A -46.4(15) . .
O1 P1 C10A C11A 101.0(12) . .
O1 C2 C3 C4 -179.9(4) . .
C19 C19 B1 B3 32.0(13) 3_656 3_656
C19 C19 B1 B2 145.9(17) 3_656 .
C19 C19 B1 B5 104(3) 3_656 .
C19 C19 B3 B1 35.9(15) 3_656 3_656
C19 C19 B3 B2 -95.6(17) 3_656 .
C19 C19 B3 B5 -6.5(17) 3_656 3_656
C19 C19 B3 B4 -54.1(19) 3_656 .
C19 C19 B2 B1 -28.1(19) 3_656 .
C19 C19 B2 B3 116.6(14) 3_656 .
C19 C19 B2 B5 12.3(17) 3_656 .
C19 C19 B2 B4 74.1(15) 3_656 .
C19 B1 B2 C19 31.0(16) 3_656 .
C19 B1 B2 B3 -31.2(16) . .
C19 B1 B2 B3 0(3) 3_656 .
C19 B1 B2 B5 -132(2) . .
C19 B1 B2 B5 -101(3) 3_656 .
C19 B1 B2 B4 -65(2) 3_656 .
C19 B1 B2 B4 -95.8(15) . .
C19 B1 B5 B3 -111(3) . 3_656
C19 B1 B5 B3 -48.1(18) 3_656 3_656
C19 B1 B5 B2 39.9(15) . .
C19 B1 B5 B2 103(2) 3_656 .
C19 B1 B5 B4 -14(2) 3_656 3_656
C19 B1 B5 B4 -77(2) . 3_656
C19 B1 B5 B4 4(3) . .
C19 B1 B5 B4 67(2) 3_656 .
C19 B3 B2 B1 32.1(16) . .
C19 B3 B2 B5 94.5(13) . .
C19 B3 B2 B4 131.3(15) . .
C19 B3 B4 B2 -41.4(12) . .
C19 B3 B4 B5 -4(2) . .
C19 B3 B4 B5 85.5(14) . 3_656
C19 B3 B4 B4 45(2) . 3_656
C19 B2 B5 B1 -41.2(18) . .
C19 B2 B5 B3 -16.4(16) . 3_656
C19 B2 B5 B4 50.5(19) . 3_656
C19 B2 B5 B4 97.6(14) . .
C19 B2 B4 B3 40.9(12) . .
C19 B2 B4 B5 -98.4(13) . .
C19 B2 B4 B5 -12.6(17) . 3_656
C19 B2 B4 B4 -71.1(15) . 3_656
C1 C2 C3 C4 0.2(7) . .
C5 C4 C3 C2 0.1(8) . .
C6 C1 C2 O1 -179.9(4) . .
C6 C1 C2 C3 0.0(6) . .
C6 C5 C4 C3 -0.4(8) . .
C2 C1 C6 O2 178.3(3) . .
C2 C1 C6 C5 -0.4(6) . .
C4 C5 C6 O2 -178.1(4) . .
C4 C5 C6 C1 0.6(7) . .
C13 P2 O2 C6 128.7(3) . .
C13 P2 C16 C18 179.7(4) . .
C13 P2 C16 C17 -54.9(5) . .
C16 P2 O2 C6 -120.0(3) . .
C16 P2 C13 C14 -171.7(3) . .
C16 P2 C13 C15 -45.9(5) . .
B1 C19 B1 C19 -42(3) 3_656 3_656
B1 C19 B1 B3 -10(3) 3_656 3_656
B1 C19 B1 B2 103.6(18) 3_656 .
B1 C19 B1 B5 61(2) 3_656 .
B1 C19 B3 B1 97(3) . 3_656
B1 C19 B3 B2 -131.5(16) 3_656 .
B1 C19 B3 B2 -34.6(19) . .
B1 C19 B3 B5 -42.4(14) 3_656 3_656
B1 C19 B3 B5 54(2) . 3_656
B1 C19 B3 B4 -90.0(17) 3_656 .
B1 C19 B3 B4 7(2) . .
B1 C19 B2 B1 -99(2) 3_656 .
B1 C19 B2 B3 144.8(19) . .
B1 C19 B2 B3 45.6(18) 3_656 .
B1 C19 B2 B5 -59(2) 3_656 .
B1 C19 B2 B5 40.4(17) . .
B1 C19 B2 B4 102.3(18) . .
B1 C19 B2 B4 3(2) 3_656 .
B1 B3 B2 C19 -37.6(11) 3_656 .
B1 B3 B2 B1 -5.5(18) 3_656 .
B1 B3 B2 B5 56.9(15) 3_656 .
B1 B3 B2 B4 93.7(15) 3_656 .
B1 B3 B4 B2 -95.7(18) 3_656 .
B1 B3 B4 B5 31.2(16) 3_656 3_656
B1 B3 B4 B5 -58(2) 3_656 .
B1 B3 B4 B4 -9(2) 3_656 3_656
B1 B2 B5 B3 24.8(18) . 3_656
B1 B2 B5 B4 139(2) . .
B1 B2 B5 B4 92(2) . 3_656
B1 B2 B4 B3 103.3(16) . .
B1 B2 B4 B5 -36.0(15) . .
B1 B2 B4 B5 50(2) . 3_656
B1 B2 B4 B4 -8.6(19) . 3_656
B1 B5 B4 B3 0(2) . .
B1 B5 B4 B2 36.4(18) . .
B1 B5 B4 B5 -73(2) . 3_656
B1 B5 B4 B4 -103.7(19) . 3_656
C10 P1 O1 C2 -111.3(5) . .
C10 P1 C7B C9B 162.9(13) . .
C10 P1 C7B C8B 52.2(12) . .
B3 C19 B1 C19 -111.1(14) . 3_656
B3 C19 B1 B3 -79(2) . 3_656
B3 C19 B1 B2 34.8(18) . .
B3 C19 B1 B5 -7(3) . .
B3 C19 B2 B1 -145(2) . .
B3 C19 B2 B5 -104.4(14) . .
B3 C19 B2 B4 -42.5(12) . .
B3 B1 B2 C19 100(3) 3_656 .
B3 B1 B2 B3 69(3) 3_656 .
B3 B1 B2 B5 -32.3(19) 3_656 .
B3 B1 B2 B4 4(3) 3_656 .
B3 B1 B5 B2 150.8(19) 3_656 .
B3 B1 B5 B4 33.7(16) 3_656 3_656
B3 B1 B5 B4 115.1(18) 3_656 .
B3 B2 B5 B1 -101.6(18) . .
B3 B2 B5 B3 -76.8(14) . 3_656
B3 B2 B5 B4 -10(2) . 3_656
B3 B2 B5 B4 37.2(12) . .
B3 B2 B4 B5 -139.3(13) . .
B3 B2 B4 B5 -53.5(15) . 3_656
B3 B2 B4 B4 -111.9(16) . 3_656
B3 B5 B4 B3 58(2) 3_656 .
B3 B5 B4 B2 94.6(16) 3_656 .
B3 B5 B4 B5 -15(2) 3_656 3_656
B3 B5 B4 B4 -45.5(12) 3_656 3_656
B2 C19 B1 C19 -145.9(17) . 3_656
B2 C19 B1 B3 -113.9(18) . 3_656
B2 C19 B1 B5 -42.1(16) . .
B2 C19 B3 B1 131.5(16) . 3_656
B2 C19 B3 B5 89.1(13) . 3_656
B2 C19 B3 B4 41.5(13) . .
B2 B1 B5 B3 -150.8(19) . 3_656
B2 B1 B5 B4 -35.7(17) . .
B2 B1 B5 B4 -117.0(17) . 3_656
B2 B3 B4 B5 37.8(14) . .
B2 B3 B4 B5 126.9(14) . 3_656
B2 B3 B4 B4 86.4(15) . 3_656
B2 B5 B4 B3 -36.8(13) . .
B2 B5 B4 B5 -109.1(12) . 3_656
B2 B5 B4 B4 -140.1(13) . 3_656
B5 B1 B2 C19 132(2) . .
B5 B1 B2 B3 101.2(15) . .
B5 B1 B2 B4 36.6(16) . .
B5 B3 B2 C19 -95.1(14) 3_656 .
B5 B3 B2 B1 -63.0(17) 3_656 .
B5 B3 B2 B5 -0.6(14) 3_656 .
B5 B3 B2 B4 36.1(12) 3_656 .
B5 B3 B4 B2 -126.9(14) 3_656 .
B5 B3 B4 B5 -89.2(17) 3_656 .
B5 B3 B4 B4 -40.5(16) 3_656 3_656
B5 B2 B4 B3 139.3(13) . .
B5 B2 B4 B5 85.8(16) . 3_656
B5 B2 B4 B4 27.4(11) . 3_656
C7B P1 O1 C2 135.8(4) . .
C7B P1 C10 C12 161.0(11) . .
C7B P1 C10 C11 57.4(13) . .
B4 B3 B2 C19 -131.3(15) . .
B4 B3 B2 B1 -99.2(17) . .
B4 B3 B2 B5 -36.7(11) . .
B4 B2 B5 B1 -139(2) . .
B4 B2 B5 B3 -114.0(16) . 3_656
B4 B2 B5 B4 -47.1(18) . 3_656
B4 B5 B4 B3 103.3(18) 3_656 .
B4 B5 B4 B2 140.1(13) 3_656 .
B4 B5 B4 B5 31.0(17) 3_656 3_656
S1A Ni1 C1 C6 38.5(9) . .
S1A Ni1 C1 C2 -136.7(7) . .
S1A C19A B1A C19A 115.0(10) . 3_656
S1A C19A B1A B3A 155.1(12) . 3_656
S1A C19A B1A B2A -115.5(14) . .
S1A C19A B1A B5A -146.7(18) . .
S1A C19A B3A B1A -107.5(16) . 3_656
S1A C19A B3A B2A 111.1(14) . .
S1A C19A B3A B5A -131.9(13) . 3_656
S1A C19A B3A B4A 144.4(15) . .
S1A C19A B2A B1A 103(2) . .
S1A C19A B2A B3A -120.8(17) . .
S1A C19A B2A B5A 136.3(16) . .
S1A C19A B2A B4A -156.2(15) . .
C19A B1A B2A C19A 50.0(15) 3_656 .
C19A B1A B2A B3A -37.6(16) . .
C19A B1A B2A B3A 12(2) 3_656 .
C19A B1A B2A B5A -144(2) . .
C19A B1A B2A B5A -94(2) 3_656 .
C19A B1A B2A B4A -52(2) 3_656 .
C19A B1A B2A B4A -101.6(15) . .
C19A B1A B5A B3A -94(2) . 3_656
C19A B1A B5A B3A -21.5(12) 3_656 3_656
C19A B1A B5A B2A 104.0(17) 3_656 .
C19A B1A B5A B2A 31.2(17) . .
C19A B1A B5A B4A 65(2) 3_656 .
C19A B1A B5A B4A -8(3) . .
C19A B3A B2A B1A 38.2(16) . .
C19A B3A B2A B5A 101.9(16) . .
C19A B3A B2A B4A 141.2(16) . .
C19A B3A B4A B2A -34.0(14) . .
C19A B3A B4A B5A 3(2) . .
C19A B3A B4A B4A 86.0(16) . 3_656
C19A B2A B5A B1A -32.9(19) . .
C19A B2A B5A B3A 19.4(18) . 3_656
C19A B2A B5A B4A 101.4(15) . .
C19A B2A B4A B3A 34.3(12) . .
C19A B2A B4A B5A -104.2(16) . .
C19A B2A B4A B4A -48(2) . 3_656
B1A C19A B1A C19A -18(2) 3_656 3_656
B1A C19A B1A B3A 22(2) 3_656 3_656
B1A C19A B1A B2A 111.8(17) 3_656 .
B1A C19A B1A B5A 81(2) 3_656 .
B1A C19A B3A B1A 99.8(18) . 3_656
B1A C19A B3A B2A -41.6(18) . .
B1A C19A B3A B2A -141.4(14) 3_656 .
B1A C19A B3A B5A 75(2) . 3_656
B1A C19A B3A B5A -24.4(13) 3_656 3_656
B1A C19A B3A B4A -8(2) . .
B1A C19A B3A B4A -108.1(16) 3_656 .
B1A C19A B2A B1A -96.5(19) 3_656 .
B1A C19A B2A B3A 136.1(19) . .
B1A C19A B2A B3A 39.7(15) 3_656 .
B1A C19A B2A B5A -63.2(19) 3_656 .
B1A C19A B2A B5A 33.3(18) . .
B1A C19A B2A B4A 4(2) 3_656 .
B1A C19A B2A B4A 100.7(19) . .
B1A B3A B2A C19A -36.6(13) 3_656 .
B1A B3A B2A B1A 2(2) 3_656 .
B1A B3A B2A B5A 65(2) 3_656 .
B1A B3A B2A B4A 104.6(18) 3_656 .
B1A B3A B4A B2A -101.1(19) 3_656 .
B1A B3A B4A B5A -64(2) 3_656 .
B1A B3A B4A B4A 19(2) 3_656 3_656
B1A B2A B5A B3A 52.3(18) . 3_656
B1A B2A B5A B4A 134.2(19) . .
B1A B2A B4A B3A 97.4(15) . .
B1A B2A B4A B5A -41.1(16) . .
B1A B2A B4A B4A 15(2) . 3_656
B1A B5A B4A B3A 3(3) . .
B1A B5A B4A B2A 41.2(18) . .
B1A B5A B4A B4A -92.2(19) . 3_656
B3A C19A B1A C19A -88.0(13) . 3_656
B3A C19A B1A B3A -48(2) . 3_656
B3A C19A B1A B2A 41.5(16) . .
B3A C19A B1A B5A 10(3) . .
B3A C19A B2A B1A -136.1(19) . .
B3A C19A B2A B5A -102.8(15) . .
B3A C19A B2A B4A -35.4(13) . .
B3A B1A B2A C19A 101(2) 3_656 .
B3A B1A B2A B3A 63.2(17) 3_656 .
B3A B1A B2A B5A -43.0(13) 3_656 .
B3A B1A B2A B4A -0.7(18) 3_656 .
B3A B1A B5A B2A 125.4(15) 3_656 .
B3A B1A B5A B4A 86.4(17) 3_656 .
B3A B2A B5A B1A -95.7(18) . .
B3A B2A B5A B3A -43.4(16) . 3_656
B3A B2A B5A B4A 38.5(13) . .
B3A B2A B4A B5A -138.5(14) . .
B3A B2A B4A B4A -83(2) . 3_656
B3A B5A B4A B3A 70.8(18) 3_656 .
B3A B5A B4A B2A 108.9(14) 3_656 .
B3A B5A B4A B4A -24.5(11) 3_656 3_656
B2A C19A B1A C19A -129.5(14) . 3_656
B2A C19A B1A B3A -89.4(17) . 3_656
B2A C19A B1A B5A -31.2(19) . .
B2A C19A B3A B1A 141.4(14) . 3_656
B2A C19A B3A B5A 117.0(15) . 3_656
B2A C19A B3A B4A 33.3(14) . .
B2A B1A B5A B3A -125.4(15) . 3_656
B2A B1A B5A B4A -39.1(17) . .
B2A B3A B4A B5A 37.0(14) . .
B2A B3A B4A B4A 120.0(15) . 3_656
B2A B5A B4A B3A -38.1(14) . .
B2A B5A B4A B4A -133.4(12) . 3_656
B5A B1A B2A C19A 144(2) . .
B5A B1A B2A B3A 106.3(17) . .
B5A B1A B2A B4A 42.3(16) . .
B5A B3A B2A C19A -98.9(18) 3_656 .
B5A B3A B2A B1A -61(2) 3_656 .
B5A B3A B2A B5A 3(2) 3_656 .
B5A B3A B2A B4A 42.4(18) 3_656 .
B5A B3A B4A B2A -145.3(14) 3_656 .
B5A B3A B4A B5A -108.2(17) 3_656 .
B5A B3A B4A B4A -25.3(14) 3_656 3_656
B5A B2A B4A B3A 138.5(14) . .
B5A B2A B4A B4A 56(2) . 3_656
B4A B3A B2A C19A -141.2(16) . .
B4A B3A B2A B1A -103.1(17) . .
B4A B3A B2A B5A -39.4(14) . .
B4A B2A B5A B1A -134.2(19) . .
B4A B2A B5A B3A -82.0(15) . 3_656
C7A P1 O1 C2 128.7(4) . .
C7A P1 C10A C12A 72.5(16) . .
C7A P1 C10A C11A -140.1(13) . .
C10A P1 O1 C2 -119.8(6) . .
C10A P1 C7A C9A -151.2(12) . .
C10A P1 C7A C8A -44.0(11) . .
